data_7039367
loop_
_publ_author_name
'Wang, Haobing'
'Guo, Jianshuang'
'Yang, Yang'
'Ma, Haiyan'

_publ_section_title
;
 Diastereoselective synthesis of chiral aminophenolate magnesium complexes
 and their application in the stereoselective polymerization of
 rac-lactide and rac-\b-butyrolactone.
;
_journal_issue 27
_journal_name_full 'Dalton transactions (Cambridge, England : 2003)'
_journal_page_first 10942
_journal_page_last 10953
_journal_paper_doi 10.1039/c6dt01126h
_journal_volume 45
_journal_year 2016
_chemical_absolute_configuration ad
_chemical_formula_sum 'C45 H65 Mg N3 O Si2'
_chemical_formula_weight 744.49
_chemical_name_systematic
; 
 ? 
;
_space_group_crystal_system triclinic
_space_group_IT_number 1
_space_group_name_Hall 'P 1'
_space_group_name_H-M_alt 'P 1'
_symmetry_space_group_name_Hall 'P 1'
_symmetry_space_group_name_H-M 'P 1'
_atom_sites_solution_hydrogens geom
_audit_creation_method SHELXL-2013
_audit_update_record
;
2016-02-01 deposited with the CCDC.
2016-05-31 downloaded from the CCDC.
;
_cell_angle_alpha 64.610(3)
_cell_angle_beta 78.219(3)
_cell_angle_gamma 88.125(3)
_cell_formula_units_Z 1
_cell_length_a 8.7667(15)
_cell_length_b 11.5603(19)
_cell_length_c 12.315(2)
_cell_measurement_reflns_used 3532
_cell_measurement_temperature 140(2)
_cell_measurement_theta_max 30.27
_cell_measurement_theta_min 2.70
_cell_volume 1101.6(3)
_computing_cell_refinement 'Bruker SAINT'
_computing_data_collection 'Bruker APEX2'
_computing_data_reduction 'Bruker SAINT'
_computing_molecular_graphics 'Bruker SHELXTL'
_computing_publication_material 'Bruker SHELXTL'
_computing_structure_refinement 'SHELXL-2013 (Sheldrick, 2013)'
_computing_structure_solution 'SHELXS-97 (Sheldrick, 2008)'
_diffrn_ambient_temperature 140(2)
_diffrn_measured_fraction_theta_full 0.987
_diffrn_measured_fraction_theta_max 0.976
_diffrn_measurement_device_type 'Bruker APEX-II CCD'
_diffrn_measurement_method '\f and \w scans'
_diffrn_radiation_type MoK\a
_diffrn_radiation_wavelength 0.71073
_diffrn_reflns_av_R_equivalents 0.0258
_diffrn_reflns_av_unetI/netI 0.0637
_diffrn_reflns_Laue_measured_fraction_full 0.987
_diffrn_reflns_Laue_measured_fraction_max 0.976
_diffrn_reflns_limit_h_max 12
_diffrn_reflns_limit_h_min -12
_diffrn_reflns_limit_k_max 15
_diffrn_reflns_limit_k_min -16
_diffrn_reflns_limit_l_max 17
_diffrn_reflns_limit_l_min -17
_diffrn_reflns_number 10913
_diffrn_reflns_point_group_measured_fraction_full 0.712
_diffrn_reflns_point_group_measured_fraction_max 0.663
_diffrn_reflns_theta_full 25.242
_diffrn_reflns_theta_max 30.688
_diffrn_reflns_theta_min 1.954
_exptl_absorpt_coefficient_mu 0.130
_exptl_absorpt_correction_T_max 0.7461
_exptl_absorpt_correction_T_min 0.6483
_exptl_absorpt_correction_type multi-scan
_exptl_absorpt_process_details sadabs
_exptl_crystal_colour colourless
_exptl_crystal_density_diffrn 1.122
_exptl_crystal_F_000 404
_exptl_crystal_size_max 0.200
_exptl_crystal_size_mid 0.150
_exptl_crystal_size_min 0.100
_refine_diff_density_max 1.024
_refine_diff_density_min -0.851
_refine_diff_density_rms 0.078
_refine_ls_abs_structure_details
; 
 Flack x determined using 1899 quotients [(I+)-(I-)]/[(I+)+(I-)] 
 (Parsons and Flack (2004), Acta Cryst. A60, s61). 
;
_refine_ls_abs_structure_Flack 0.02(9)
_refine_ls_extinction_method none
_refine_ls_goodness_of_fit_ref 1.028
_refine_ls_hydrogen_treatment constr
_refine_ls_matrix_type full
_refine_ls_number_parameters 468
_refine_ls_number_reflns 9075
_refine_ls_number_restraints 117
_refine_ls_restrained_S_all 1.081
_refine_ls_R_factor_all 0.0714
_refine_ls_R_factor_gt 0.0580
_refine_ls_shift/su_max 0.009
_refine_ls_shift/su_mean 0.000
_refine_ls_structure_factor_coef Fsqd
_refine_ls_weighting_details 'w=1/[\s^2^(Fo^2^)+(0.1000P)^2^+0.4905P] where P=(Fo^2^+2Fc^2^)/3'
_refine_ls_weighting_scheme calc
_refine_ls_wR_factor_gt 0.1528
_refine_ls_wR_factor_ref 0.1728
_reflns_Friedel_coverage 0.359
_reflns_Friedel_fraction_full 0.437
_reflns_Friedel_fraction_max 0.351
_reflns_number_gt 7817
_reflns_number_total 9075
_reflns_threshold_expression 'I > 2\s(I)'
_cod_data_source_file c6dt01126h2.cif
_cod_data_source_block mo_dm13541_0m
_cod_depositor_comments 'Adding full bibliography for 7039365--7039368.cif.'
_cod_original_cell_volume 1101.7(3)
_cod_database_code 7039367
_shelx_space_group_comment
; 
The symmetry employed for this shelxl refinement is uniquely defined 
by the following loop, which should always be used as a source of 
symmetry information in preference to the above space-group names. 
They are only intended as comments. 
;
_shelx_estimated_absorpt_t_min 0.974
_shelx_estimated_absorpt_t_max 0.987
_shelxl_version_number 2013-4

loop_
_space_group_symop_operation_xyz
'x, y, z'

loop_
_atom_site_label
_atom_site_type_symbol
_atom_site_fract_x
_atom_site_fract_y
_atom_site_fract_z
_atom_site_U_iso_or_equiv
_atom_site_adp_type
_atom_site_occupancy
_atom_site_site_symmetry_order
_atom_site_calc_flag
_atom_site_refinement_flags_posn
_atom_site_refinement_flags_adp
Mg1 Mg 0.50957(13) 0.68348(10) 0.31566(10) 0.0158(2) Uani 1 1 d . .
N1 N 0.5873(3) 0.8404(3) 0.3533(2) 0.0162(5) Uani 1 1 d . .
N2 N 0.2795(3) 0.7316(3) 0.3919(3) 0.0183(5) Uani 1 1 d . .
N3 N 0.5238(4) 0.4935(3) 0.4061(3) 0.0209(6) Uani 1 1 d . .
O1 O 0.6253(3) 0.7672(2) 0.1522(2) 0.0225(5) Uani 1 1 d . .
Si1 Si 0.46186(12) 0.41666(9) 0.33014(9) 0.0233(2) Uani 1 1 d . .
Si2 Si 0.62343(12) 0.42183(9) 0.52032(9) 0.0226(2) Uani 1 1 d . .
C1 C 0.7241(4) 0.8688(3) 0.0923(3) 0.0187(6) Uani 1 1 d . .
C2 C 0.8393(4) 0.8811(3) -0.0119(3) 0.0212(7) Uani 1 1 d . .
C3 C 0.9295(4) 0.9967(4) -0.0812(3) 0.0251(8) Uani 1 1 d . .
H3 H 1.0035 1.0057 -0.1529 0.030 Uiso 1 1 calc R U
C4 C 0.9155(4) 1.0994(4) -0.0496(3) 0.0257(8) Uani 1 1 d . .
C5 C 0.8096(4) 1.0825(3) 0.0575(3) 0.0225(7) Uani 1 1 d . .
H5 H 0.8002 1.1498 0.0828 0.027 Uiso 1 1 calc R U
C6 C 0.7166(4) 0.9688(3) 0.1289(3) 0.0179(6) Uani 1 1 d . .
C7 C 0.5929(4) 0.9603(3) 0.2377(3) 0.0186(6) Uani 1 1 d . .
H7A H 0.6107 1.0347 0.2545 0.022 Uiso 1 1 calc R U
H7B H 0.4897 0.9674 0.2152 0.022 Uiso 1 1 calc R U
C8 C 0.4622(4) 0.8450(3) 0.4508(3) 0.0182(6) Uani 1 1 d . .
H8A H 0.4781 0.9252 0.4587 0.022 Uiso 1 1 calc R U
H8B H 0.4692 0.7721 0.5298 0.022 Uiso 1 1 calc R U
C9 C 0.2987(4) 0.8393(3) 0.4266(3) 0.0174(6) Uani 1 1 d . .
H9 H 0.2817 0.9225 0.3586 0.021 Uiso 1 1 calc R U
C10 C 0.1725(5) 0.8134(4) 0.5433(3) 0.0236(7) Uani 1 1 d . .
H10A H 0.2185 0.8246 0.6055 0.028 Uiso 1 1 calc R U
H10B H 0.0882 0.8732 0.5232 0.028 Uiso 1 1 calc R U
C11 C 0.1083(6) 0.6745(4) 0.5921(4) 0.0354(10) Uani 1 1 d . .
H11A H 0.0002 0.6716 0.5805 0.042 Uiso 1 1 calc R U
H11B H 0.1091 0.6260 0.6806 0.042 Uiso 1 1 calc R U
C12 C 0.2204(5) 0.6198(4) 0.5146(3) 0.0244(7) Uani 1 1 d . .
H12A H 0.3082 0.5811 0.5547 0.029 Uiso 1 1 calc R U
H12B H 0.1648 0.5532 0.5042 0.029 Uiso 1 1 calc R U
C13 C 0.1559(4) 0.7586(4) 0.3181(4) 0.0255(7) Uani 1 1 d . .
H13A H 0.0648 0.7898 0.3578 0.031 Uiso 1 1 calc R U
H13B H 0.1215 0.6776 0.3186 0.031 Uiso 1 1 calc R U
C14 C 0.2101(5) 0.8576(5) 0.1852(4) 0.0319(9) Uani 1 1 d . .
H14A H 0.2314 0.9411 0.1835 0.048 Uiso 1 1 calc R U
H14B H 0.1282 0.8644 0.1396 0.048 Uiso 1 1 calc R U
H14C H 0.3054 0.8309 0.1472 0.048 Uiso 1 1 calc R U
C15 C 0.7418(4) 0.8199(3) 0.3895(3) 0.0175(6) Uani 1 1 d . .
H15A H 0.8192 0.8135 0.3218 0.021 Uiso 1 1 calc R U
H15B H 0.7338 0.7361 0.4623 0.021 Uiso 1 1 calc R U
C16 C 0.8047(4) 0.9204(3) 0.4194(3) 0.0191(6) Uani 1 1 d . .
C17 C 0.9102(4) 1.0196(4) 0.3312(4) 0.0239(7) Uani 1 1 d . .
H17 H 0.9426 1.0247 0.2507 0.029 Uiso 1 1 calc R U
C18 C 0.9687(5) 1.1114(4) 0.3598(4) 0.0294(8) Uani 1 1 d . .
H18 H 1.0402 1.1788 0.2988 0.035 Uiso 1 1 calc R U
C19 C 0.9230(5) 1.1045(4) 0.4767(4) 0.0307(9) Uani 1 1 d . .
H19 H 0.9629 1.1673 0.4959 0.037 Uiso 1 1 calc R U
C20 C 0.8188(5) 1.0059(4) 0.5663(4) 0.0267(8) Uani 1 1 d . .
H20 H 0.7873 1.0012 0.6467 0.032 Uiso 1 1 calc R U
C21 C 0.7610(4) 0.9143(4) 0.5380(3) 0.0222(7) Uani 1 1 d . .
H21 H 0.6907 0.8464 0.5998 0.027 Uiso 1 1 calc R U
C22 C 1.0102(5) 1.2289(4) -0.1296(4) 0.0334(9) Uani 1 1 d . U
C23 C 1.0779(7) 1.2438(5) -0.2605(4) 0.0461(14) Uani 1 1 d . U
H23A H 0.9928 1.2377 -0.2988 0.069 Uiso 1 1 calc R U
H23B H 1.1490 1.1757 -0.2571 0.069 Uiso 1 1 calc R U
H23C H 1.1352 1.3276 -0.3092 0.069 Uiso 1 1 calc R U
C24 C 0.8988(9) 1.3376(6) -0.1424(9) 0.087(3) Uani 1 1 d . U
H24A H 0.9547 1.4203 -0.1994 0.130 Uiso 1 1 calc R U
H24B H 0.8605 1.3374 -0.0618 0.130 Uiso 1 1 calc R U
H24C H 0.8103 1.3245 -0.1741 0.130 Uiso 1 1 calc R U
C25 C 1.1513(4) 1.2346(4) -0.0696(3) 0.0430(10) Uani 1 1 d G U
C26 C 1.2741(5) 1.1591(4) -0.0823(4) 0.0539(12) Uani 1 1 d G U
H26 H 1.2691 1.1068 -0.1237 0.065 Uiso 1 1 calc R U
C27 C 1.4043(4) 1.1600(5) -0.0344(5) 0.0704(15) Uani 1 1 d G U
H27 H 1.4882 1.1084 -0.0430 0.085 Uiso 1 1 calc R U
C28 C 1.4117(6) 1.2365(6) 0.0262(5) 0.0860(17) Uani 1 1 d G U
H28 H 1.5007 1.2372 0.0589 0.103 Uiso 1 1 calc R U
C29 C 1.2889(7) 1.3121(5) 0.0389(5) 0.0874(17) Uani 1 1 d G U
H29 H 1.2940 1.3643 0.0803 0.105 Uiso 1 1 calc R U
C30 C 1.1587(5) 1.3111(4) -0.0091(5) 0.0798(15) Uani 1 1 d G U
H30 H 1.0748 1.3627 -0.0004 0.096 Uiso 1 1 calc R U
C31 C 0.8601(5) 0.7690(4) -0.0465(3) 0.0270(8) Uani 1 1 d . .
C32 C 0.9032(6) 0.6516(4) 0.0616(4) 0.0371(10) Uani 1 1 d . .
H32A H 0.9975 0.6739 0.0815 0.056 Uiso 1 1 calc R U
H32B H 0.9225 0.5804 0.0385 0.056 Uiso 1 1 calc R U
H32C H 0.8170 0.6261 0.1336 0.056 Uiso 1 1 calc R U
C33 C 0.9965(6) 0.7962(6) -0.1586(4) 0.0404(11) Uani 1 1 d . .
H33A H 0.9748 0.8702 -0.2305 0.061 Uiso 1 1 calc R U
H33B H 1.0071 0.7209 -0.1760 0.061 Uiso 1 1 calc R U
H33C H 1.0938 0.8149 -0.1399 0.061 Uiso 1 1 calc R U
C34 C 0.7124(5) 0.7404(4) -0.0837(3) 0.0280(8) Uani 1 1 d . .
C35 C 0.6013(5) 0.8305(4) -0.1165(4) 0.0322(9) Uani 1 1 d . .
H35 H 0.6134 0.9095 -0.1118 0.039 Uiso 1 1 calc R U
C36 C 0.4728(6) 0.8074(6) -0.1560(5) 0.0465(12) Uani 1 1 d . .
H36 H 0.3989 0.8708 -0.1790 0.056 Uiso 1 1 calc R U
C37 C 0.4527(7) 0.6922(7) -0.1617(5) 0.0529(15) Uani 1 1 d . .
H37 H 0.3652 0.6756 -0.1885 0.064 Uiso 1 1 calc R U
C38 C 0.5625(8) 0.6008(6) -0.1276(5) 0.0507(15) Uani 1 1 d . .
H38 H 0.5489 0.5209 -0.1301 0.061 Uiso 1 1 calc R U
C39 C 0.6905(7) 0.6252(5) -0.0903(5) 0.0430(11) Uani 1 1 d . .
H39 H 0.7651 0.5623 -0.0686 0.052 Uiso 1 1 calc R U
C40 C 0.3760(6) 0.5357(4) 0.2011(4) 0.0314(9) Uani 1 1 d . .
H40A H 0.2833 0.5689 0.2350 0.047 Uiso 1 1 calc R U
H40B H 0.3465 0.4935 0.1536 0.047 Uiso 1 1 calc R U
H40C H 0.4534 0.6067 0.1472 0.047 Uiso 1 1 calc R U
C41 C 0.6191(7) 0.3367(5) 0.2628(5) 0.0397(10) Uani 1 1 d . .
H41A H 0.7057 0.3997 0.2095 0.060 Uiso 1 1 calc R U
H41B H 0.5764 0.3019 0.2147 0.060 Uiso 1 1 calc R U
H41C H 0.6571 0.2669 0.3294 0.060 Uiso 1 1 calc R U
C42 C 0.2999(6) 0.2894(5) 0.4260(5) 0.0416(11) Uani 1 1 d . .
H42A H 0.3298 0.2302 0.5024 0.062 Uiso 1 1 calc R U
H42B H 0.2807 0.2419 0.3801 0.062 Uiso 1 1 calc R U
H42C H 0.2047 0.3298 0.4454 0.062 Uiso 1 1 calc R U
C43 C 0.8398(5) 0.4548(5) 0.4582(5) 0.0376(10) Uani 1 1 d . .
H43A H 0.8733 0.4161 0.4010 0.056 Uiso 1 1 calc R U
H43B H 0.8947 0.4180 0.5262 0.056 Uiso 1 1 calc R U
H43C H 0.8643 0.5477 0.4149 0.056 Uiso 1 1 calc R U
C44 C 0.5700(6) 0.4790(4) 0.6448(4) 0.0358(10) Uani 1 1 d . .
H44A H 0.5738 0.5730 0.6073 0.054 Uiso 1 1 calc R U
H44B H 0.6441 0.4488 0.6995 0.054 Uiso 1 1 calc R U
H44C H 0.4643 0.4450 0.6922 0.054 Uiso 1 1 calc R U
C45 C 0.5841(6) 0.2434(4) 0.6070(4) 0.0328(9) Uani 1 1 d . .
H45A H 0.4768 0.2240 0.6554 0.049 Uiso 1 1 calc R U
H45B H 0.6571 0.2081 0.6622 0.049 Uiso 1 1 calc R U
H45C H 0.5979 0.2050 0.5488 0.049 Uiso 1 1 calc R U

loop_
_atom_site_aniso_label
_atom_site_aniso_U_11
_atom_site_aniso_U_22
_atom_site_aniso_U_33
_atom_site_aniso_U_23
_atom_site_aniso_U_13
_atom_site_aniso_U_12
Mg1 0.0141(5) 0.0167(5) 0.0161(5) -0.0075(4) -0.0007(4) -0.0004(4)
N1 0.0148(13) 0.0167(12) 0.0179(12) -0.0079(10) -0.0046(10) 0.0022(10)
N2 0.0130(13) 0.0200(13) 0.0193(12) -0.0072(10) -0.0007(10) -0.0015(10)
N3 0.0234(15) 0.0182(13) 0.0219(13) -0.0097(11) -0.0041(11) 0.0011(11)
O1 0.0217(13) 0.0246(12) 0.0191(11) -0.0104(9) 0.0037(10) -0.0056(10)
Si1 0.0253(5) 0.0222(5) 0.0253(5) -0.0137(4) -0.0033(4) -0.0014(4)
Si2 0.0264(5) 0.0182(4) 0.0229(4) -0.0076(3) -0.0078(4) 0.0053(4)
C1 0.0156(15) 0.0246(15) 0.0148(13) -0.0080(12) -0.0020(12) -0.0002(12)
C2 0.0165(16) 0.0270(16) 0.0129(13) -0.0032(12) 0.0006(12) -0.0023(13)
C3 0.0147(16) 0.0336(19) 0.0165(14) -0.0027(13) 0.0010(12) -0.0031(14)
C4 0.0188(17) 0.0271(17) 0.0219(15) -0.0006(13) -0.0066(14) -0.0026(13)
C5 0.0184(16) 0.0205(15) 0.0224(15) -0.0026(12) -0.0056(13) -0.0047(12)
C6 0.0126(14) 0.0214(14) 0.0171(14) -0.0069(12) 0.0002(11) -0.0041(11)
C7 0.0178(16) 0.0169(14) 0.0201(14) -0.0076(11) -0.0032(12) 0.0012(11)
C8 0.0166(15) 0.0204(14) 0.0184(14) -0.0097(12) -0.0023(12) 0.0010(12)
C9 0.0123(14) 0.0194(14) 0.0188(14) -0.0074(12) -0.0024(11) 0.0042(11)
C10 0.0196(17) 0.0264(17) 0.0228(16) -0.0110(14) 0.0006(13) 0.0026(13)
C11 0.037(2) 0.0278(19) 0.0303(19) -0.0108(16) 0.0139(17) -0.0049(17)
C12 0.0239(18) 0.0207(15) 0.0207(15) -0.0051(12) 0.0033(13) -0.0013(13)
C13 0.0137(16) 0.0357(19) 0.0308(18) -0.0163(15) -0.0079(14) 0.0018(14)
C14 0.028(2) 0.043(2) 0.0277(18) -0.0132(17) -0.0153(16) 0.0043(17)
C15 0.0142(15) 0.0170(14) 0.0214(14) -0.0088(11) -0.0031(12) 0.0019(11)
C16 0.0166(15) 0.0200(14) 0.0234(15) -0.0111(12) -0.0066(12) 0.0030(12)
C17 0.0171(17) 0.0262(17) 0.0284(17) -0.0099(14) -0.0084(14) -0.0015(13)
C18 0.028(2) 0.0236(17) 0.036(2) -0.0089(15) -0.0133(17) -0.0037(14)
C19 0.029(2) 0.0262(18) 0.047(2) -0.0203(17) -0.0184(19) 0.0028(15)
C20 0.0236(19) 0.0320(19) 0.0322(18) -0.0194(16) -0.0100(15) 0.0049(15)
C21 0.0175(16) 0.0279(17) 0.0224(15) -0.0124(13) -0.0035(13) 0.0040(13)
C22 0.0246(19) 0.0262(17) 0.0293(18) 0.0055(14) -0.0021(15) -0.0044(14)
C23 0.046(3) 0.050(3) 0.0214(17) 0.0061(17) -0.0079(18) -0.024(2)
C24 0.052(3) 0.033(3) 0.103(5) 0.024(3) 0.015(3) 0.006(2)
C25 0.049(2) 0.0380(19) 0.0343(18) -0.0115(15) 0.0017(17) -0.0230(16)
C26 0.046(2) 0.049(2) 0.056(2) -0.0069(18) -0.022(2) -0.0061(18)
C27 0.065(3) 0.067(3) 0.063(3) -0.005(2) -0.027(2) -0.015(2)
C28 0.089(3) 0.089(3) 0.072(3) -0.022(2) -0.023(3) -0.031(3)
C29 0.104(3) 0.091(3) 0.080(3) -0.049(2) -0.010(3) -0.037(3)
C30 0.088(3) 0.078(3) 0.079(3) -0.045(2) 0.002(3) -0.026(2)
C31 0.0208(18) 0.037(2) 0.0215(16) -0.0137(15) 0.0014(14) 0.0042(15)
C32 0.044(3) 0.033(2) 0.032(2) -0.0140(17) -0.0066(19) 0.0146(19)
C33 0.031(2) 0.061(3) 0.031(2) -0.026(2) 0.0041(18) 0.007(2)
C34 0.028(2) 0.036(2) 0.0176(15) -0.0136(14) 0.0043(14) -0.0016(16)
C35 0.029(2) 0.040(2) 0.0267(18) -0.0150(16) -0.0034(16) -0.0020(17)
C36 0.036(3) 0.065(3) 0.046(3) -0.029(3) -0.013(2) 0.001(2)
C37 0.047(3) 0.083(4) 0.039(3) -0.037(3) -0.002(2) -0.020(3)
C38 0.072(4) 0.053(3) 0.032(2) -0.026(2) -0.001(2) -0.018(3)
C39 0.057(3) 0.040(2) 0.037(2) -0.024(2) -0.001(2) -0.002(2)
C40 0.036(2) 0.035(2) 0.034(2) -0.0216(17) -0.0148(18) 0.0068(17)
C41 0.050(3) 0.037(2) 0.041(2) -0.0266(19) -0.006(2) 0.007(2)
C42 0.039(3) 0.041(2) 0.049(3) -0.023(2) -0.006(2) -0.013(2)
C43 0.027(2) 0.036(2) 0.043(2) -0.0079(19) -0.0132(19) 0.0042(17)
C44 0.052(3) 0.034(2) 0.0311(19) -0.0179(17) -0.022(2) 0.0155(19)
C45 0.039(2) 0.0229(17) 0.0316(19) -0.0087(15) -0.0058(18) 0.0062(16)

loop_
_atom_type_symbol
_atom_type_description
_atom_type_scat_dispersion_real
_atom_type_scat_dispersion_imag
_atom_type_scat_source
C C 0.0033 0.0016 'International Tables Vol C Tables 4.2.6.8 and 6.1.1.4'
H H 0.0000 0.0000 'International Tables Vol C Tables 4.2.6.8 and 6.1.1.4'
N N 0.0061 0.0033 'International Tables Vol C Tables 4.2.6.8 and 6.1.1.4'
O O 0.0106 0.0060 'International Tables Vol C Tables 4.2.6.8 and 6.1.1.4'
Mg Mg 0.0486 0.0363 'International Tables Vol C Tables 4.2.6.8 and 6.1.1.4'
Si Si 0.0817 0.0704 'International Tables Vol C Tables 4.2.6.8 and 6.1.1.4'

loop_
_geom_angle_atom_site_label_1
_geom_angle_atom_site_label_2
_geom_angle_atom_site_label_3
_geom_angle
O1 Mg1 N3 117.87(14)
O1 Mg1 N2 127.01(12)
N3 Mg1 N2 107.56(13)
O1 Mg1 N1 89.47(12)
N3 Mg1 N1 129.57(12)
N2 Mg1 N1 81.25(11)
O1 Mg1 Si1 99.37(9)
N3 Mg1 Si1 31.65(9)
N2 Mg1 Si1 106.06(9)
N1 Mg1 Si1 160.91(9)
C8 N1 C15 112.3(3)
C8 N1 C7 109.3(3)
C15 N1 C7 111.5(3)
C8 N1 Mg1 105.1(2)
C15 N1 Mg1 112.5(2)
C7 N1 Mg1 105.7(2)
C13 N2 C9 110.3(3)
C13 N2 C12 108.3(3)
C9 N2 C12 102.8(3)
C13 N2 Mg1 117.9(2)
C9 N2 Mg1 110.0(2)
C12 N2 Mg1 106.4(2)
Si2 N3 Si1 123.30(18)
Si2 N3 Mg1 124.83(17)
Si1 N3 Mg1 110.28(16)
C1 O1 Mg1 134.2(2)
N3 Si1 C40 109.01(17)
N3 Si1 C42 114.3(2)
C40 Si1 C42 104.4(2)
N3 Si1 C41 114.6(2)
C40 Si1 C41 107.9(2)
C42 Si1 C41 105.9(2)
N3 Si1 Mg1 38.07(10)
C40 Si1 Mg1 71.28(13)
C42 Si1 Mg1 129.89(19)
C41 Si1 Mg1 123.21(17)
N3 Si2 C45 114.66(18)
N3 Si2 C43 110.80(19)
C45 Si2 C43 107.7(2)
N3 Si2 C44 112.45(18)
C45 Si2 C44 103.1(2)
C43 Si2 C44 107.6(2)
O1 C1 C6 120.9(3)
O1 C1 C2 120.9(3)
C6 C1 C2 118.2(3)
C3 C2 C1 119.0(4)
C3 C2 C31 121.7(3)
C1 C2 C31 119.3(3)
C4 C3 C2 122.8(4)
C4 C3 H3 118.6
C2 C3 H3 118.6
C5 C4 C3 117.4(3)
C5 C4 C22 120.0(4)
C3 C4 C22 122.5(4)
C4 C5 C6 121.6(4)
C4 C5 H5 119.2
C6 C5 H5 119.2
C5 C6 C1 120.7(3)
C5 C6 C7 119.3(3)
C1 C6 C7 119.6(3)
N1 C7 C6 115.2(3)
N1 C7 H7A 108.5
C6 C7 H7A 108.5
N1 C7 H7B 108.5
C6 C7 H7B 108.5
H7A C7 H7B 107.5
N1 C8 C9 113.2(3)
N1 C8 H8A 108.9
C9 C8 H8A 108.9
N1 C8 H8B 108.9
C9 C8 H8B 108.9
H8A C8 H8B 107.8
N2 C9 C8 110.8(3)
N2 C9 C10 106.9(3)
C8 C9 C10 110.8(3)
N2 C9 H9 109.5
C8 C9 H9 109.5
C10 C9 H9 109.5
C11 C10 C9 106.3(3)
C11 C10 H10A 110.5
C9 C10 H10A 110.5
C11 C10 H10B 110.5
C9 C10 H10B 110.5
H10A C10 H10B 108.7
C10 C11 C12 104.0(3)
C10 C11 H11A 110.9
C12 C11 H11A 110.9
C10 C11 H11B 110.9
C12 C11 H11B 110.9
H11A C11 H11B 109.0
N2 C12 C11 106.0(3)
N2 C12 H12A 110.5
C11 C12 H12A 110.5
N2 C12 H12B 110.5
C11 C12 H12B 110.5
H12A C12 H12B 108.7
N2 C13 C14 113.4(3)
N2 C13 H13A 108.9
C14 C13 H13A 108.9
N2 C13 H13B 108.9
C14 C13 H13B 108.9
H13A C13 H13B 107.7
C13 C14 H14A 109.5
C13 C14 H14B 109.5
H14A C14 H14B 109.5
C13 C14 H14C 109.5
H14A C14 H14C 109.5
H14B C14 H14C 109.5
N1 C15 C16 116.9(3)
N1 C15 H15A 108.1
C16 C15 H15A 108.1
N1 C15 H15B 108.1
C16 C15 H15B 108.1
H15A C15 H15B 107.3
C17 C16 C21 118.3(3)
C17 C16 C15 121.0(3)
C21 C16 C15 120.6(3)
C16 C17 C18 120.7(4)
C16 C17 H17 119.7
C18 C17 H17 119.7
C19 C18 C17 120.1(4)
C19 C18 H18 119.9
C17 C18 H18 119.9
C18 C19 C20 120.2(4)
C18 C19 H19 119.9
C20 C19 H19 119.9
C21 C20 C19 119.8(4)
C21 C20 H20 120.1
C19 C20 H20 120.1
C20 C21 C16 121.0(3)
C20 C21 H21 119.5
C16 C21 H21 119.5
C23 C22 C24 106.4(5)
C23 C22 C4 111.6(4)
C24 C22 C4 108.4(4)
C23 C22 C25 107.9(4)
C24 C22 C25 113.9(6)
C4 C22 C25 108.7(3)
C22 C23 H23A 109.5
C22 C23 H23B 109.5
H23A C23 H23B 109.5
C22 C23 H23C 109.5
H23A C23 H23C 109.5
H23B C23 H23C 109.5
C22 C24 H24A 109.5
C22 C24 H24B 109.5
H24A C24 H24B 109.5
C22 C24 H24C 109.5
H24A C24 H24C 109.5
H24B C24 H24C 109.5
C26 C25 C30 120.0
C26 C25 C22 116.1(3)
C30 C25 C22 123.8(3)
C27 C26 C25 120.0
C27 C26 H26 120.0
C25 C26 H26 120.0
C26 C27 C28 120.0
C26 C27 H27 120.0
C28 C27 H27 120.0
C29 C28 C27 120.0
C29 C28 H28 120.0
C27 C28 H28 120.0
C28 C29 C30 120.0
C28 C29 H29 120.0
C30 C29 H29 120.0
C29 C30 C25 120.0
C29 C30 H30 120.0
C25 C30 H30 120.0
C2 C31 C32 108.8(3)
C2 C31 C34 111.1(3)
C32 C31 C34 112.4(4)
C2 C31 C33 112.4(4)
C32 C31 C33 106.0(4)
C34 C31 C33 106.0(3)
C31 C32 H32A 109.5
C31 C32 H32B 109.5
H32A C32 H32B 109.5
C31 C32 H32C 109.5
H32A C32 H32C 109.5
H32B C32 H32C 109.5
C31 C33 H33A 109.5
C31 C33 H33B 109.5
H33A C33 H33B 109.5
C31 C33 H33C 109.5
H33A C33 H33C 109.5
H33B C33 H33C 109.5
C35 C34 C39 117.9(4)
C35 C34 C31 121.4(4)
C39 C34 C31 120.6(4)
C34 C35 C36 121.4(5)
C34 C35 H35 119.3
C36 C35 H35 119.3
C37 C36 C35 119.9(6)
C37 C36 H36 120.0
C35 C36 H36 120.0
C36 C37 C38 119.1(5)
C36 C37 H37 120.5
C38 C37 H37 120.5
C39 C38 C37 120.6(5)
C39 C38 H38 119.7
C37 C38 H38 119.7
C38 C39 C34 121.1(6)
C38 C39 H39 119.4
C34 C39 H39 119.4
Si1 C40 H40A 109.5
Si1 C40 H40B 109.5
H40A C40 H40B 109.5
Si1 C40 H40C 109.5
H40A C40 H40C 109.5
H40B C40 H40C 109.5
Si1 C41 H41A 109.5
Si1 C41 H41B 109.5
H41A C41 H41B 109.5
Si1 C41 H41C 109.5
H41A C41 H41C 109.5
H41B C41 H41C 109.5
Si1 C42 H42A 109.5
Si1 C42 H42B 109.5
H42A C42 H42B 109.5
Si1 C42 H42C 109.5
H42A C42 H42C 109.5
H42B C42 H42C 109.5
Si2 C43 H43A 109.5
Si2 C43 H43B 109.5
H43A C43 H43B 109.5
Si2 C43 H43C 109.5
H43A C43 H43C 109.5
H43B C43 H43C 109.5
Si2 C44 H44A 109.5
Si2 C44 H44B 109.5
H44A C44 H44B 109.5
Si2 C44 H44C 109.5
H44A C44 H44C 109.5
H44B C44 H44C 109.5
Si2 C45 H45A 109.5
Si2 C45 H45B 109.5
H45A C45 H45B 109.5
Si2 C45 H45C 109.5
H45A C45 H45C 109.5
H45B C45 H45C 109.5

loop_
_geom_bond_atom_site_label_1
_geom_bond_atom_site_label_2
_geom_bond_distance
Mg1 O1 1.891(3)
Mg1 N3 2.005(3)
Mg1 N2 2.204(3)
Mg1 N1 2.214(3)
Mg1 Si1 3.0502(15)
N1 C8 1.470(4)
N1 C15 1.492(4)
N1 C7 1.494(4)
N2 C13 1.494(4)
N2 C9 1.505(5)
N2 C12 1.507(4)
N3 Si2 1.698(3)
N3 Si1 1.706(3)
O1 C1 1.318(4)
Si1 C40 1.880(4)
Si1 C42 1.881(5)
Si1 C41 1.884(5)
Si2 C45 1.876(4)
Si2 C43 1.880(5)
Si2 C44 1.887(5)
C1 C6 1.405(5)
C1 C2 1.418(5)
C2 C3 1.399(5)
C2 C31 1.524(6)
C3 C4 1.393(6)
C3 H3 0.9500
C4 C5 1.389(6)
C4 C22 1.544(5)
C5 C6 1.397(4)
C5 H5 0.9500
C6 C7 1.511(5)
C7 H7A 0.9900
C7 H7B 0.9900
C8 C9 1.531(5)
C8 H8A 0.9900
C8 H8B 0.9900
C9 C10 1.543(5)
C9 H9 1.0000
C10 C11 1.533(6)
C10 H10A 0.9900
C10 H10B 0.9900
C11 C12 1.541(6)
C11 H11A 0.9900
C11 H11B 0.9900
C12 H12A 0.9900
C12 H12B 0.9900
C13 C14 1.525(6)
C13 H13A 0.9900
C13 H13B 0.9900
C14 H14A 0.9800
C14 H14B 0.9800
C14 H14C 0.9800
C15 C16 1.511(5)
C15 H15A 0.9900
C15 H15B 0.9900
C16 C17 1.392(5)
C16 C21 1.404(5)
C17 C18 1.395(5)
C17 H17 0.9500
C18 C19 1.380(7)
C18 H18 0.9500
C19 C20 1.389(6)
C19 H19 0.9500
C20 C21 1.387(5)
C20 H20 0.9500
C21 H21 0.9500
C22 C23 1.536(7)
C22 C24 1.539(8)
C22 C25 1.582(5)
C23 H23A 0.9800
C23 H23B 0.9800
C23 H23C 0.9800
C24 H24A 0.9800
C24 H24B 0.9800
C24 H24C 0.9800
C25 C26 1.3900
C25 C30 1.3900
C26 C27 1.3900
C26 H26 0.9500
C27 C28 1.3900
C27 H27 0.9500
C28 C29 1.3900
C28 H28 0.9500
C29 C30 1.3900
C29 H29 0.9500
C30 H30 0.9500
C31 C32 1.543(6)
C31 C34 1.547(6)
C31 C33 1.553(6)
C32 H32A 0.9800
C32 H32B 0.9800
C32 H32C 0.9800
C33 H33A 0.9800
C33 H33B 0.9800
C33 H33C 0.9800
C34 C35 1.389(6)
C34 C39 1.391(7)
C35 C36 1.390(7)
C35 H35 0.9500
C36 C37 1.382(9)
C36 H36 0.9500
C37 C38 1.392(10)
C37 H37 0.9500
C38 C39 1.375(8)
C38 H38 0.9500
C39 H39 0.9500
C40 H40A 0.9800
C40 H40B 0.9800
C40 H40C 0.9800
C41 H41A 0.9800
C41 H41B 0.9800
C41 H41C 0.9800
C42 H42A 0.9800
C42 H42B 0.9800
C42 H42C 0.9800
C43 H43A 0.9800
C43 H43B 0.9800
C43 H43C 0.9800
C44 H44A 0.9800
C44 H44B 0.9800
C44 H44C 0.9800
C45 H45A 0.9800
C45 H45B 0.9800
C45 H45C 0.9800

loop_
_geom_torsion_atom_site_label_1
_geom_torsion_atom_site_label_2
_geom_torsion_atom_site_label_3
_geom_torsion_atom_site_label_4
_geom_torsion
N3 Mg1 O1 C1 -129.1(3)
N2 Mg1 O1 C1 85.3(4)
N1 Mg1 O1 C1 6.7(3)
Si1 Mg1 O1 C1 -156.3(3)
Si2 N3 Si1 C40 -174.2(2)
Mg1 N3 Si1 C40 -7.9(3)
Si2 N3 Si1 C42 69.4(3)
Mg1 N3 Si1 C42 -124.3(2)
Si2 N3 Si1 C41 -53.2(3)
Mg1 N3 Si1 C41 113.1(2)
Si2 N3 Si1 Mg1 -166.2(4)
Si1 N3 Si2 C45 -26.9(3)
Mg1 N3 Si2 C45 168.9(2)
Si1 N3 Si2 C43 95.2(3)
Mg1 N3 Si2 C43 -69.0(3)
Si1 N3 Si2 C44 -144.3(3)
Mg1 N3 Si2 C44 51.5(3)
Mg1 O1 C1 C6 -26.8(5)
Mg1 O1 C1 C2 154.2(3)
O1 C1 C2 C3 172.5(3)
C6 C1 C2 C3 -6.6(5)
O1 C1 C2 C31 -6.6(5)
C6 C1 C2 C31 174.4(3)
C1 C2 C3 C4 2.6(5)
C31 C2 C3 C4 -178.3(3)
C2 C3 C4 C5 1.8(5)
C2 C3 C4 C22 -177.2(3)
C3 C4 C5 C6 -2.2(5)
C22 C4 C5 C6 176.9(3)
C4 C5 C6 C1 -1.9(5)
C4 C5 C6 C7 -174.3(3)
O1 C1 C6 C5 -172.8(3)
C2 C1 C6 C5 6.3(5)
O1 C1 C6 C7 -0.5(5)
C2 C1 C6 C7 178.6(3)
C8 N1 C7 C6 -179.9(3)
C15 N1 C7 C6 55.4(4)
Mg1 N1 C7 C6 -67.2(3)
C5 C6 C7 N1 -134.1(3)
C1 C6 C7 N1 53.4(4)
C15 N1 C8 C9 -168.6(3)
C7 N1 C8 C9 67.1(3)
Mg1 N1 C8 C9 -46.0(3)
C13 N2 C9 C8 -155.5(3)
C12 N2 C9 C8 89.2(3)
Mg1 N2 C9 C8 -23.8(3)
C13 N2 C9 C10 83.7(3)
C12 N2 C9 C10 -31.6(3)
Mg1 N2 C9 C10 -144.6(2)
N1 C8 C9 N2 48.7(4)
N1 C8 C9 C10 167.1(3)
N2 C9 C10 C11 13.5(4)
C8 C9 C10 C11 -107.2(4)
C9 C10 C11 C12 9.7(4)
C13 N2 C12 C11 -78.6(4)
C9 N2 C12 C11 38.1(4)
Mg1 N2 C12 C11 153.7(3)
C10 C11 C12 N2 -29.7(4)
C9 N2 C13 C14 76.3(4)
C12 N2 C13 C14 -171.9(4)
Mg1 N2 C13 C14 -51.1(4)
C8 N1 C15 C16 -60.7(4)
C7 N1 C15 C16 62.4(4)
Mg1 N1 C15 C16 -179.0(2)
N1 C15 C16 C17 -96.1(4)
N1 C15 C16 C21 85.5(4)
C21 C16 C17 C18 -1.0(5)
C15 C16 C17 C18 -179.5(3)
C16 C17 C18 C19 0.3(6)
C17 C18 C19 C20 0.2(6)
C18 C19 C20 C21 0.1(6)
C19 C20 C21 C16 -0.8(6)
C17 C16 C21 C20 1.2(5)
C15 C16 C21 C20 179.7(3)
C5 C4 C22 C23 -161.5(4)
C3 C4 C22 C23 17.4(5)
C5 C4 C22 C24 -44.6(6)
C3 C4 C22 C24 134.3(6)
C5 C4 C22 C25 79.6(5)
C3 C4 C22 C25 -101.4(4)
C23 C22 C25 C26 -47.3(4)
C24 C22 C25 C26 -165.2(4)
C4 C22 C25 C26 73.8(4)
C23 C22 C25 C30 131.4(4)
C24 C22 C25 C30 13.5(5)
C4 C22 C25 C30 -107.4(4)
C30 C25 C26 C27 0.0
C22 C25 C26 C27 178.8(3)
C25 C26 C27 C28 0.0
C26 C27 C28 C29 0.0
C27 C28 C29 C30 0.0
C28 C29 C30 C25 0.0
C26 C25 C30 C29 0.0
C22 C25 C30 C29 -178.7(4)
C3 C2 C31 C32 121.0(4)
C1 C2 C31 C32 -59.9(5)
C3 C2 C31 C34 -114.7(4)
C1 C2 C31 C34 64.3(4)
C3 C2 C31 C33 3.9(5)
C1 C2 C31 C33 -177.1(3)
C2 C31 C34 C35 18.2(5)
C32 C31 C34 C35 140.4(4)
C33 C31 C34 C35 -104.2(4)
C2 C31 C34 C39 -164.5(4)
C32 C31 C34 C39 -42.3(5)
C33 C31 C34 C39 73.0(5)
C39 C34 C35 C36 -0.7(6)
C31 C34 C35 C36 176.6(4)
C34 C35 C36 C37 0.9(8)
C35 C36 C37 C38 -0.1(8)
C36 C37 C38 C39 -0.9(8)
C37 C38 C39 C34 1.0(8)
C35 C34 C39 C38 -0.2(7)
C31 C34 C39 C38 -177.6(4)
